data_4101819
loop_
_publ_author_name
'Dennis Cao'
'Matteo Amelia'
'Liana M. Klivansky'
'Gayane Koshkakaryan'
'Saeed I. Khan'
'Monica Semeraro'
'Serena Silvi'
'Margherita Venturi'
'Alberto Credi'
'Yi Liu'

_publ_section_title
;
 Probing Donor-Acceptor Interactions and Co-Conformational Changes in
 Redox Active Desymmetrized [2]Catenanes
;
_journal_name_full 'Journal of the American Chemical Society'
_journal_page_first 1110
_journal_page_last 1122
_journal_paper_doi 10.1021/ja909041g
_journal_volume 132
_journal_year 2010
_chemical_formula_sum 'C82 H84 F12 N8 O14 P2 S4'
_space_group_IT_number 60
_symmetry_cell_setting orthorhombic
_symmetry_Int_Tables_number 60
_symmetry_space_group_name_Hall '-P 2n 2ab'
_symmetry_space_group_name_H-M 'P b c n'
_cell_angle_alpha 90.00
_cell_angle_beta 90.00
_cell_angle_gamma 90.00
_cell_formula_units_Z 8
_cell_length_a 27.177(4)
_cell_length_b 21.223(3)
_cell_length_c 27.880(4)
_cell_volume 16081(4)
_cod_data_source_file ja909041g_si_004.cif
_cod_data_source_block yi108sa
_cod_original_cell_volume 16080.6
_cod_original_formula_sum 'C82 H84 N8 O14 S4 P2 F12'
_cod_database_code 4101819

loop_
_symmetry_equiv_pos_site_id
_symmetry_equiv_pos_as_xyz
1 x,y,z
2 1/2-x,1/2-y,1/2+z
3 -x,y,1/2-z
4 1/2+x,1/2-y,-z
5 -x,-y,-z
6 1/2+x,1/2+y,1/2-z
7 x,-y,1/2+z
8 1/2-x,1/2+y,z

loop_
_atom_site_label
_atom_site_type_symbol
_atom_site_fract_x
_atom_site_fract_y
_atom_site_fract_z
S1 S 0.24365(2) 0.75968(4) 0.42516(2)
S2 S 0.24816(3) 0.63031(4) 0.46532(3)
S3 S 0.24632(3) 0.81813(3) 0.53221(2)
S4 S 0.25393(2) 0.68933(3) 0.57239(2)
O5 O 0.24627(7) 0.69746(10) 0.68578(7)
O6 O 0.15630(8) 0.62967(11) 0.70369(7)
O7 O 0.07033(8) 0.55732(12) 0.67273(8)
O8 O 0.02818(14) 0.5329(2) 0.57366(17)
O9 O 0.00157(13) 0.6486(2) 0.51430(14)
O10 O 0.00261(11) 0.90091(18) 0.42180(15)
O11 O 0.04103(15) 0.99787(18) 0.35999(12)
O12 O 0.08629(14) 0.95529(17) 0.27423(13)
O13 O 0.12282(8) 0.83455(11) 0.28344(8)
O14 O 0.19152(7) 0.74373(11) 0.32549(7)
C41 C 0.24193(10) 0.69659(16) 0.38468(10)
C42 C 0.24425(10) 0.63860(16) 0.40319(11)
H42 H 0.2438 0.6026 0.3829
C43 C 0.24644(9) 0.71199(14) 0.47657(10)
C44 C 0.24839(9) 0.73644(14) 0.52083(10)
C45 C 0.26093(10) 0.81061(15) 0.59285(10)
H45 H 0.2657 0.8468 0.6123
C46 C 0.26518(10) 0.75318(15) 0.61108(10)
C47 C 0.28014(11) 0.73812(16) 0.66169(10)
H47A H 0.3130 0.7179 0.6612
H47B H 0.2830 0.7779 0.6800
C48 C 0.19956(11) 0.72695(15) 0.69230(11)
H48A H 0.1828 0.7313 0.6609
H48B H 0.2042 0.7696 0.7060
C49 C 0.16860(12) 0.68804(16) 0.72537(11)
H49A H 0.1868 0.6803 0.7555
H49B H 0.1381 0.7113 0.7334
C50 C 0.12594(13) 0.59051(18) 0.73309(12)
H50A H 0.1276 0.6057 0.7666
H50B H 0.1389 0.5469 0.7324
C51 C 0.07354(13) 0.58988(19) 0.71727(13)
H51A H 0.0529 0.5685 0.7416
H51B H 0.0614 0.6336 0.7135
C52 C 0.0210(2) 0.5402(4) 0.6612(3)
H52A H 0.0013 0.5786 0.6548
H52B H 0.0059 0.5175 0.6885
C53 C 0.0215(2) 0.4988(3) 0.6176(2)
H53A H 0.0483 0.4676 0.6210
H53B H -0.0100 0.4754 0.6160
C54 C -0.01743(17) 0.5531(3) 0.5540(2)
H54A H -0.0333 0.5836 0.5759
H54B H -0.0397 0.5165 0.5501
C55 C -0.00850(19) 0.5837(3) 0.5057(2)
H55A H 0.0198 0.5635 0.4894
H55B H -0.0379 0.5792 0.4851
C56 C 0.00374(16) 0.6873(3) 0.4745(2)
C57 C 0.00714(17) 0.6671(3) 0.4281(2)
H57 H 0.0089 0.6233 0.4211
C58 C 0.00803(16) 0.7115(3) 0.3908(2)
H58 H 0.0101 0.6972 0.3586
C59 C 0.00591(16) 0.7756(3) 0.39971(19)
H59 H 0.0062 0.8051 0.3741
C60 C 0.00319(14) 0.7964(3) 0.4488(2)
C61 C 0.00233(14) 0.7517(3) 0.48639(18)
C62 C 0.00051(15) 0.7734(3) 0.53544(18)
H62 H -0.0001 0.7440 0.5611
C63 C -0.00033(15) 0.8359(3) 0.54443(18)
H63 H -0.0015 0.8499 0.5768
C64 C 0.00053(15) 0.8810(3) 0.5073(2)
H64 H 0.0003 0.9248 0.5145
C65 C 0.00173(15) 0.8605(3) 0.4607(2)
C66 C -0.00061(16) 0.9673(2) 0.43114(19)
H66A H 0.0291 0.9817 0.4485
H66B H -0.0297 0.9763 0.4513
C67 C -0.00491(19) 1.0015(3) 0.3836(2)
H67A H -0.0308 0.9817 0.3637
H67B H -0.0140 1.0461 0.3891
C68 C 0.0382(2) 1.0291(3) 0.3148(2)
H68A H 0.0330 1.0748 0.3197
H68B H 0.0101 1.0124 0.2961
C69 C 0.0847(3) 1.0184(3) 0.2883(2)
H69A H 0.0861 1.0461 0.2597
H69B H 0.1132 1.0283 0.3091
C70 C 0.1336(4) 0.9385(5) 0.2541(3)
H70A H 0.1603 0.9467 0.2775
H70B H 0.1402 0.9631 0.2246
C71 C 0.1302(3) 0.8695(4) 0.2429(2)
H71A H 0.1027 0.8623 0.2203
H71B H 0.1609 0.8556 0.2270
C72 C 0.12561(12) 0.76904(17) 0.27278(11)
H72A H 0.1131 0.7620 0.2399
H72B H 0.1039 0.7458 0.2951
C73 C 0.17687(11) 0.74243(17) 0.27644(10)
H73A H 0.1774 0.6986 0.2643
H73B H 0.1999 0.7679 0.2569
C74 C 0.23643(11) 0.71048(18) 0.33254(11)
H74A H 0.2645 0.7363 0.3213
H74B H 0.2360 0.6707 0.3140
O1 O 0.62166(7) 0.52023(9) 0.00632(7)
O2 O 0.61981(7) 0.64197(10) -0.12794(7)
O3 O 0.64622(8) 0.79458(10) 0.14765(7)
O4 O 0.63369(7) 0.91593(10) 0.01311(7)
N1 N 0.62485(8) 0.58123(11) -0.06065(8)
N2 N 0.63943(8) 0.85527(11) 0.08047(8)
N3 N 0.87514(8) 0.85821(11) 0.06947(8)
N4 N 0.86410(8) 0.57690(11) -0.06337(8)
C1 C 0.62052(9) 0.63946(14) -0.08439(10)
C2 C 0.61867(9) 0.69679(14) -0.05397(10)
C3 C 0.62184(9) 0.69067(13) -0.00344(9)
C4 C 0.62254(9) 0.63117(13) 0.01876(10)
C5 C 0.62232(9) 0.57321(14) -0.01111(10)
C6 C 0.62547(10) 0.62660(14) 0.06824(10)
H6 H 0.6243 0.5864 0.0833
C7 C 0.63022(10) 0.68128(14) 0.09621(10)
H7 H 0.6332 0.6778 0.1301
C8 C 0.63064(9) 0.74000(14) 0.07510(10)
C9 C 0.63896(10) 0.79695(14) 0.10464(10)
C10 C 0.63267(9) 0.86326(14) 0.03125(10)
C11 C 0.62518(9) 0.80575(13) 0.00240(10)
C12 C 0.62542(9) 0.74580(13) 0.02472(9)
C13 C 0.62025(9) 0.80990(14) -0.04682(10)
H13 H 0.6191 0.8501 -0.0617
C14 C 0.61688(9) 0.75556(14) -0.07501(10)
H14 H 0.6133 0.7591 -0.1088
C15 C 0.65236(10) 0.91216(14) 0.10892(11)
H15A H 0.6399 0.9076 0.1421
H15B H 0.6367 0.9498 0.0945
C16 C 0.70788(10) 0.92054(13) 0.10976(10)
C17 C 0.73663(10) 0.89042(14) 0.14426(10)
H17 H 0.7210 0.8685 0.1698
C18 C 0.78743(10) 0.89184(14) 0.14197(10)
H18 H 0.8063 0.8709 0.1658
C19 C 0.81108(10) 0.92374(13) 0.10505(10)
C20 C 0.78269(10) 0.95731(13) 0.07216(10)
H20 H 0.7984 0.9814 0.0479
C21 C 0.73179(10) 0.95578(13) 0.07458(10)
H21 H 0.7129 0.9790 0.0520
C22 C 0.86611(10) 0.91682(13) 0.09806(10)
H22A H 0.8793 0.9539 0.0808
H22B H 0.8828 0.9138 0.1296
C23 C 0.87528(9) 0.80218(13) 0.09206(10)
H23 H 0.8744 0.8010 0.1261
C24 C 0.87668(9) 0.74645(13) 0.06658(9)
H24 H 0.8768 0.7074 0.0832
C25 C 0.87787(9) 0.74711(13) 0.01647(9)
C26 C 0.87875(9) 0.80654(13) -0.00574(9)
H26 H 0.8804 0.8093 -0.0397
C27 C 0.87719(9) 0.86063(13) 0.02108(10)
H27 H 0.8776 0.9004 0.0054
C28 C 0.87620(9) 0.68779(13) -0.01126(9)
C29 C 0.87343(9) 0.62873(13) 0.01157(10)
H29 H 0.8759 0.6262 0.0455
C30 C 0.86722(9) 0.57473(13) -0.01503(10)
H30 H 0.8651 0.5352 0.0009
C31 C 0.86903(10) 0.63228(14) -0.08637(10)
H31 H 0.8681 0.6331 -0.1204
C32 C 0.87535(10) 0.68775(13) -0.06148(10)
H32 H 0.8792 0.7262 -0.0785
C33 C 0.85031(10) 0.51897(13) -0.09056(11)
H33A H 0.8632 0.4812 -0.0739
H33B H 0.8649 0.5204 -0.1231
C34 C 0.79484(10) 0.51493(13) -0.09420(10)
C35 C 0.76829(10) 0.47955(13) -0.06107(11)
H35 H 0.7852 0.4545 -0.0382
C36 C 0.71700(10) 0.48064(13) -0.06128(11)
H36 H 0.6993 0.4560 -0.0387
C37 C 0.69147(10) 0.51736(13) -0.09423(10)
C38 C 0.71841(10) 0.55060(14) -0.12857(10)
H38 H 0.7015 0.5745 -0.1522
C39 C 0.76940(10) 0.54932(14) -0.12879(10)
H39 H 0.7871 0.5720 -0.1526
C40 C 0.63615(10) 0.52492(14) -0.09063(11)
H40A H 0.6219 0.5302 -0.1231
H40B H 0.6215 0.4868 -0.0759
P1 P 0.61365(3) 0.07039(4) 0.16395(3)
F1 F 0.66692(6) 0.04216(9) 0.15267(7)
F2 F 0.55992(7) 0.09809(10) 0.17505(7)
F3 F 0.63143(7) 0.08817(10) 0.21678(6)
F4 F 0.59604(6) 0.05240(9) 0.11046(6)
F5 F 0.63073(8) 0.13768(9) 0.14503(7)
F6 F 0.59578(7) 0.00272(9) 0.18214(7)
P2 P 0.39454(4) 0.63745(5) 0.15842(3)
F7 F 0.37735(11) 0.65907(11) 0.21015(8)
F8 F 0.40946(10) 0.61428(11) 0.10542(8)
F9 F 0.39850(10) 0.70877(11) 0.14266(10)
F10 F 0.38939(13) 0.56565(11) 0.17317(8)
F11 F 0.45000(10) 0.63710(14) 0.17391(13)
F12 F 0.33842(10) 0.63789(16) 0.14169(11)
N5 N 0.36312(15) 0.12039(18) 0.15662(13)
C75 C 0.44346(14) 0.1127(2) 0.20647(14)
H75A H 0.4412 0.0768 0.2285
H75B H 0.4484 0.1515 0.2249
H75C H 0.4713 0.1064 0.1846
C76 C 0.39798(15) 0.11758(19) 0.17881(13)
N6 N 0.4761(3) 0.8017(4) 0.3506(4)
C79 C 0.4486(3) 0.7211(4) 0.2909(2)
H79A H 0.4621 0.6800 0.3001
H79B H 0.4596 0.7319 0.2585
H79C H 0.4125 0.7191 0.2916
C80 C 0.4650(3) 0.7674(3) 0.3234(4)
N7 N 0.5000 0.2507(3) 0.2500
C81 C 0.4953(3) 0.3008(4) 0.2332(3)
C82 C 0.4886(3) 0.3645(4) 0.2155(3)
H81A H 0.4877 0.3939 0.2426
H81B H 0.4577 0.3672 0.1976
H81C H 0.5161 0.3756 0.1943
C81 C 0.5047 0.3008 0.2668
C82 C 0.5114 0.3645 0.2845
H81A H 0.5123 0.3939 0.2574
H81B H 0.5423 0.3672 0.3024
H81C H 0.4839 0.3756 0.3057
N8 N 0.1895(4) 1.0970(6) 0.3043(4)
C77 C 0.2390(7) 1.0677(9) 0.2281(6)
H77A H 0.2541 1.0258 0.2302
H77B H 0.2648 1.0994 0.2234
H77C H 0.2161 1.0688 0.2010
C78 C 0.2135(4) 1.0806(6) 0.2708(4)
N8A N 0.2031(4) 1.0694(6) 0.3106(4)
C77A C 0.2547(4) 1.0524(6) 0.2348(4)
H77F H 0.2702 1.0107 0.2340
H77D H 0.2801 1.0850 0.2338
H77E H 0.2329 1.0571 0.2070
C78A C 0.2248(5) 1.0591(7) 0.2806(5)
O8A O 0.0274(4) 0.5525(5) 0.5638(4)
O9A O 0.0026(4) 0.6701(5) 0.5018(5)
O10A O 0.0099(3) 0.9203(4) 0.4013(3)
O11A O 0.0664(3) 1.0165(4) 0.3501(3)
O12A O 0.1462(3) 0.9724(4) 0.2909(3)
C52A C 0.0190(10) 0.5568(12) 0.6530(10)
H52C H 0.0082 0.6003 0.6460
H52D H -0.0039 0.5383 0.6768
C53A C 0.0188(6) 0.5175(7) 0.6071(7)
H53C H 0.0444 0.4845 0.6099
H53D H -0.0134 0.4960 0.6044
C54A C -0.0177(5) 0.5773(6) 0.5432(5)
H54C H -0.0320 0.6091 0.5651
H54D H -0.0419 0.5428 0.5392
C55A C -0.0075(6) 0.6071(8) 0.4953(6)
H55C H 0.0210 0.5860 0.4799
H55D H -0.0364 0.6021 0.4741
C56A C 0.0058(5) 0.7087(7) 0.4612(6)
C57A C 0.0087(5) 0.6875(7) 0.4152(6)
H57A H 0.0091 0.6436 0.4086
C58A C 0.0108(5) 0.7309(7) 0.3781(6)
H58A H 0.0137 0.7148 0.3465
C59A C 0.0093(5) 0.7930(6) 0.3830(5)
H59A H 0.0102 0.8204 0.3561
C60A C 0.0062(4) 0.8169(6) 0.4319(5)
C61A C 0.0041(5) 0.7740(7) 0.4718(6)
C62A C 0.0017(5) 0.7972(6) 0.5201(5)
H62A H 0.0007 0.7691 0.5466
C63A C 0.0010(5) 0.8606(7) 0.5267(6)
H63A H -0.0010 0.8764 0.5585
C64A C 0.0032(4) 0.9046(6) 0.4880(5)
H64A H 0.0031 0.9488 0.4936
C65A C 0.0054(5) 0.8810(7) 0.4437(6)
C66A C 0.0064(5) 0.9873(7) 0.4074(6)
H66C H 0.0306 1.0017 0.4316
H66D H -0.0270 0.9987 0.4188
C67A C 0.0164(6) 1.0183(7) 0.3605(5)
H67C H -0.0022 0.9966 0.3349
H67D H 0.0052 1.0627 0.3617
C68A C 0.0787(5) 1.0471(7) 0.3084(5)
H68C H 0.0709 1.0925 0.3118
H68D H 0.0587 1.0301 0.2817
C69A C 0.1324(5) 1.0397(7) 0.2965(5)
H69C H 0.1397 1.0625 0.2663
H69D H 0.1525 1.0587 0.3223
C70A C 0.1228(11) 0.9476(14) 0.2571(11)
H70C H 0.1238 0.9753 0.2286
H70D H 0.0880 0.9417 0.2665
C71A C 0.1482(5) 0.8783(7) 0.2443(6)
H71C H 0.1401 0.8645 0.2113
H71D H 0.1844 0.8793 0.2482
N8B N 0.2543(7) 1.1019(9) 0.2119(7)
C78B C 0.2628(5) 1.0007(7) 0.2566(5)
H78A H 0.2831 0.9734 0.2363
H78B H 0.2315 0.9798 0.2635
H78C H 0.2802 1.0093 0.2867
